data_7714834
loop_
_publ_author_name
'Lal, Sohan'
'Staples, Richard J.'
'Shreeve, Jean'ne M.'

_publ_section_title
;
 Nitroiminotriazole (NIT) based potential solid propellants: synthesis,
 characterization, and applications.
;
_journal_issue 3
_journal_name_full 'Dalton transactions (Cambridge, England : 2003)'
_journal_page_first 903
_journal_page_last 907
_journal_paper_doi 10.1039/d3dt03954d
_journal_volume 53
_journal_year 2024
_chemical_formula_moiety '2(C2 H3 N5 O2), 2(H2 O)'
_chemical_formula_sum 'C4 H10 N10 O6'
_chemical_formula_weight 294.22
_chemical_melting_point 478
_space_group_crystal_system monoclinic
_space_group_IT_number 4
_space_group_name_Hall 'P 2yb'
_space_group_name_H-M_alt 'P 1 21 1'
_atom_sites_solution_hydrogens mixed
_atom_sites_solution_primary dual
_audit_creation_date 2023-10-19
_audit_creation_method
;
Olex2 1.5
(compiled 2023.08.24 svn.re1ec1418 for OlexSys, GUI svn.r6817)
;
_audit_update_record
;
2023-10-26 deposited with the CCDC.	2023-12-22 downloaded from the CCDC.
;
_cell_angle_alpha 90
_cell_angle_beta 106.652(2)
_cell_angle_gamma 90
_cell_formula_units_Z 1
_cell_length_a 5.16088(12)
_cell_length_b 8.67413(16)
_cell_length_c 6.54739(15)
_cell_measurement_reflns_used 2140
_cell_measurement_temperature 100.00(10)
_cell_measurement_theta_max 78.5270
_cell_measurement_theta_min 7.0460
_cell_volume 280.810(11)
_computing_cell_refinement 'CrysAlisPro 1.171.43.92a (Rigaku OD, 2023)'
_computing_data_collection 'CrysAlisPro system (CCD 43.91a 64-bit (release 29-09-2023))'
_computing_data_reduction 'CrysAlisPro 1.171.43.92a (Rigaku OD, 2023)'
_computing_molecular_graphics
;
O. V. Dolomanov, L. J. Bourhis, R. J. Gildea, J. A. K. Howard and H. Puschmann,
OLEX2: a complete structure solution, refinement and analysis program.
J. Appl. Cryst. (2009). 42, 339-341.
;
_computing_publication_material
;
O. V. Dolomanov, L. J. Bourhis, R. J. Gildea, J. A. K. Howard and H. Puschmann,
OLEX2: a complete structure solution, refinement and analysis program.
J. Appl. Cryst. (2009). 42, 339-341.
;
_computing_structure_refinement 'SHELXL 2018/3 (Sheldrick, 2015)'
_computing_structure_solution 'SHELXT  (Sheldrick, 2015)'
_diffrn_ambient_environment N~2~
_diffrn_ambient_temperature 100.00(10)
_diffrn_detector 'Hybrid Pixel Array Detector'
_diffrn_detector_area_resol_mean 10.0000
_diffrn_detector_type HyPix
_diffrn_measured_fraction_theta_full 0.998
_diffrn_measured_fraction_theta_max 0.979
_diffrn_measurement_details
;
List of Runs (angles in degrees, time in seconds):

  # Type    Start    End  Width  t~exp~   \w     \q     \k     \f   Frames
#--------------------------------------------------------------------------
  1  \w    -62.00 -21.00   0.50    0.06    --  -91.75  61.00  60.00   82
  2  \w    -48.00 -20.00   0.50    0.06    --  -91.75  45.00   0.00   56
  3  \w    -14.00  22.00   0.50    0.05    --  -47.12  87.00-135.00   72
  4  \w    -72.00 -33.00   0.50    0.05    --  -47.12  87.00-135.00   78
  5  \w    -42.00 -17.00   0.50    0.06    --  -91.75  15.00-180.00   50
  6  \w    -77.00 -51.00   0.50    0.06    --  -91.75  87.00-135.00   52
  7  \w     21.00  48.00   0.50    0.05    --   47.12 -87.00 107.00   54
  8  \w    -17.00  12.00   0.50    0.05    --   47.12 -87.00 107.00   58
  9  \w     48.00  92.00   0.50    0.06    --  113.25 -77.00 150.00   88
 10  \w     42.00  67.00   0.50    0.06    --  113.25 -61.00 150.00   50
 11  \w     72.00 104.00   0.50    0.06    --  113.25 -87.00 107.00   64
 12  \w     44.00  69.00   0.50    0.06    --  113.25 -61.00  90.00   50
 13  \w     49.00  91.00   0.50    0.06    --  113.25 -77.00   0.00   84
 14  \w     44.00  69.00   0.50    0.06    --  113.25 -61.00  30.00   50
 15  \w     42.00  67.00   0.50    0.06    --  113.25 -61.00 120.00   50
 16  \w     42.00  67.00   0.50    0.06    --  113.25 -61.00   0.00   50
 17  \w     42.00  89.00   0.50    0.06    --  113.25 -77.00 -60.00   94
 18  \w    -24.00  28.00   0.50    0.05    --   47.12 -19.00-180.00  104
 19  \w     42.00  67.00   0.50    0.06    --  113.25 -61.00-150.00   50
 20  \w     44.00  69.00   0.50    0.06    --  113.25 -61.00-180.00   50
 21  \w    106.00 141.00   0.50    0.06    --  113.25  87.00-135.00   70
 22  \w    150.00 178.00   0.50    0.06    --  113.25  87.00-135.00   56
 23  \w    110.00 171.00   0.50    0.06    --  113.25  61.00-180.00  122
 24  \w    128.00 159.00   0.50    0.06    --  113.25  45.00 150.00   62
 25  \w    -79.00 -38.00   0.50    0.05    --  -47.12 -37.00 120.00   82
 26  \w   -118.00 -89.00   0.50    0.05    --  -47.12 -37.00 120.00   58
 27  \w   -142.00-116.00   0.50    0.06    --  -91.75 -87.00 107.00   52
 28  \w    -51.00 -25.00   0.50    0.06    --  -91.75  87.00-135.00   52
 29  \w   -101.00 -43.00   0.50    0.05    --  -47.12 -37.00  60.00  116
 30  \w    -22.00  38.00   0.50    0.05    --   47.12 -19.00  90.00  120
 31  \w   -136.00 -82.00   0.50    0.06    --  -91.75 -30.00   0.00  108
 32  \w    151.00 176.00   0.50    0.06    --  113.25  30.00   0.00   50
 33  \w    134.00 176.00   0.50    0.06    --  113.25  45.00 -60.00   84
 34  \w     64.00 106.00   0.50    0.06    --  113.25-125.00 120.00   84
 35  \w    103.00 128.00   0.50    0.06    --  113.25  45.00 -60.00   50
 36  \w    127.00 175.00   0.50    0.06    --  113.25  61.00 -90.00   96
 37  \w    119.00 176.00   0.50    0.06    --  113.25  61.00 -30.00  114
 38  \w    107.00 136.00   0.50    0.06    --  113.25  61.00 150.00   58
 39  \w     55.00 107.00   0.50    0.06    --  113.25-125.00 -60.00  104
 40  \w    101.00 127.00   0.50    0.06    --  113.25  30.00   0.00   52
;
_diffrn_measurement_device 'four-circle diffractometer'
_diffrn_measurement_device_type 'XtaLAB Synergy, Dualflex, HyPix'
_diffrn_measurement_method '\w scans'
_diffrn_orient_matrix_type 'CrysAlisPro convention (1999,Acta A55,543-557)'
_diffrn_orient_matrix_UB_11 0.0764190000
_diffrn_orient_matrix_UB_12 -0.1550865000
_diffrn_orient_matrix_UB_13 -0.0818034000
_diffrn_orient_matrix_UB_21 0.3020399000
_diffrn_orient_matrix_UB_22 0.0379397000
_diffrn_orient_matrix_UB_23 0.0967009000
_diffrn_orient_matrix_UB_31 -0.0049155000
_diffrn_orient_matrix_UB_32 -0.0777515000
_diffrn_orient_matrix_UB_33 0.2104139000
_diffrn_radiation_monochromator mirror
_diffrn_radiation_probe x-ray
_diffrn_radiation_type 'Cu K\a'
_diffrn_radiation_wavelength 1.54184
_diffrn_reflns_av_R_equivalents 0.0280
_diffrn_reflns_av_unetI/netI 0.0306
_diffrn_reflns_Laue_measured_fraction_full 0.998
_diffrn_reflns_Laue_measured_fraction_max 0.979
_diffrn_reflns_limit_h_max 6
_diffrn_reflns_limit_h_min -6
_diffrn_reflns_limit_k_max 10
_diffrn_reflns_limit_k_min -10
_diffrn_reflns_limit_l_max 8
_diffrn_reflns_limit_l_min -7
_diffrn_reflns_number 2882
_diffrn_reflns_point_group_measured_fraction_full 0.993
_diffrn_reflns_point_group_measured_fraction_max 0.954
_diffrn_reflns_theta_full 67.684
_diffrn_reflns_theta_max 80.067
_diffrn_reflns_theta_min 7.059
_diffrn_source 'micro-focus sealed X-ray tube'
_diffrn_source_current 1
_diffrn_source_type 'PhotonJet (Cu) X-ray Source'
_diffrn_source_voltage 50
_exptl_absorpt_coefficient_mu 1.396
_exptl_absorpt_correction_T_max 1.000
_exptl_absorpt_correction_T_min 0.837
_exptl_absorpt_correction_type gaussian
_exptl_absorpt_process_details
;
CrysAlisPro 1.171.43.92a (Rigaku Oxford Diffraction, 2023)
Numerical absorption correction based on gaussian integration over
a multifaceted crystal model
Empirical absorption correction using spherical harmonics,
implemented in SCALE3 ABSPACK scaling algorithm.
;
_exptl_crystal_colour colourless
_exptl_crystal_colour_primary colourless
_exptl_crystal_density_diffrn 1.740
_exptl_crystal_description irregular
_exptl_crystal_F_000 152
_exptl_crystal_recrystallization_method 'Re-crystallisation from solvent: H2O'
_exptl_crystal_size_max 0.15
_exptl_crystal_size_mid 0.121
_exptl_crystal_size_min 0.035
_exptl_crystal_size_rad 0.040
_refine_diff_density_max 0.191
_refine_diff_density_min -0.259
_refine_diff_density_rms 0.061
_refine_ls_abs_structure_details
;
 Flack x determined using 517 quotients [(I+)-(I-)]/[(I+)+(I-)]
 (Parsons, Flack and Wagner, Acta Cryst. B69 (2013) 249-259).
;
_refine_ls_abs_structure_Flack -0.17(18)
_refine_ls_extinction_method none
_refine_ls_goodness_of_fit_ref 1.064
_refine_ls_hydrogen_treatment mixed
_refine_ls_matrix_type full
_refine_ls_number_parameters 107
_refine_ls_number_reflns 1171
_refine_ls_number_restraints 1
_refine_ls_restrained_S_all 1.063
_refine_ls_R_factor_all 0.0285
_refine_ls_R_factor_gt 0.0283
_refine_ls_shift/su_max 0.000
_refine_ls_shift/su_mean 0.000
_refine_ls_structure_factor_coef Fsqd
_refine_ls_weighting_details 'w=1/[\s^2^(Fo^2^)+(0.0442P)^2^+0.0492P] where P=(Fo^2^+2Fc^2^)/3'
_refine_ls_weighting_scheme calc
_refine_ls_wR_factor_gt 0.0751
_refine_ls_wR_factor_ref 0.0754
_reflns_Friedel_coverage 0.824
_reflns_Friedel_fraction_full 0.987
_reflns_Friedel_fraction_max 0.925
_reflns_number_gt 1153
_reflns_number_total 1171
_reflns_threshold_expression 'I > 2\s(I)'
_cod_data_source_file d3dt03954d2.cif
_cod_data_source_block js10123d
_cod_depositor_comments 'Adding full bibliography for 7714833--7714836.cif.'
_cod_database_code 7714834
_shelx_shelxl_version_number 2018/3
_chemical_oxdiff_formula C2H9N7O4
_chemical_oxdiff_usercomment JMS-SOHAN-800-HA
_shelx_space_group_comment
;
The symmetry employed for this shelxl refinement is uniquely defined
by the following loop, which should always be used as a source of
symmetry information in preference to the above space-group names.
They are only intended as comments.
;
_shelx_estimated_absorpt_t_max 0.953
_shelx_estimated_absorpt_t_min 0.818
_olex2_refinement_description
;
1. Fixed Uiso
 At 1.2 times of:
  All C(H) groups
2.a Aromatic/amide H refined with riding coordinates:
 C2(H2)
;
_olex2_diffrn_ambient_temperature_device 'Oxford Cryosystems'
_olex2_exptl_crystal_mounting_method 'The crystal was mounted on a nylon loop with paratone oil'
_olex2_submission_original_sample_id 'JMS-SOHAN-800 HA'
_olex2_submission_special_instructions 'No special instructions were received'
_oxdiff_exptl_absorpt_empirical_details
;
Empirical correction (ABSPACK) includes:
- Absorption correction using spherical harmonics
- Frame scaling
;
_oxdiff_exptl_absorpt_empirical_full_max 1.124
_oxdiff_exptl_absorpt_empirical_full_min 0.858

loop_
_space_group_symop_operation_xyz
'x, y, z'
'-x, y+1/2, -z'

loop_
_atom_site_label
_atom_site_type_symbol
_atom_site_fract_x
_atom_site_fract_y
_atom_site_fract_z
_atom_site_U_iso_or_equiv
_atom_site_adp_type
_atom_site_occupancy
_atom_site_site_symmetry_order
_atom_site_calc_flag
_atom_site_refinement_flags_posn
_atom_site_refinement_flags_adp
_atom_site_refinement_flags_occupancy
_atom_site_disorder_assembly
_atom_site_disorder_group
O1 O 0.6466(3) 0.82067(18) 0.8668(3) 0.0187(4) Uani 1 1 d . . . . .
O2 O 0.3232(3) 0.6627(2) 0.7072(3) 0.0194(4) Uani 1 1 d . . . . .
O3 O -0.0582(4) 0.4526(2) 0.4188(3) 0.0237(4) Uani 1 1 d . . . . .
N5 N 0.5636(4) 0.6854(2) 0.8100(3) 0.0156(4) Uani 1 1 d . . . . .
N4 N 0.7457(4) 0.5746(2) 0.8695(3) 0.0158(4) Uani 1 1 d . . . . .
N3 N 0.8201(4) 0.3086(3) 0.8724(3) 0.0163(4) Uani 1 1 d . . . . .
N1 N 0.4216(4) 0.3717(2) 0.6838(3) 0.0157(4) Uani 1 1 d . . . . .
N2 N 0.4356(5) 0.2139(2) 0.6716(3) 0.0183(4) Uani 1 1 d . . . . .
C1 C 0.6532(4) 0.4310(3) 0.8064(3) 0.0152(5) Uani 1 1 d . . . . .
C2 C 0.6805(5) 0.1805(3) 0.7878(4) 0.0174(5) Uani 1 1 d . . . . .
H2 H 0.751694 0.078847 0.810060 0.021 Uiso 1 1 calc R U . . .
H3A H -0.150(8) 0.531(5) 0.400(6) 0.023(8) Uiso 1 1 d . . . . .
H3B H -0.159(8) 0.376(5) 0.372(6) 0.029(9) Uiso 1 1 d . . . . .
H3 H 0.985(8) 0.318(6) 0.956(7) 0.044(11) Uiso 1 1 d . . . . .
H1 H 0.262(8) 0.424(5) 0.605(6) 0.035(10) Uiso 1 1 d . . . . .

loop_
_atom_site_aniso_label
_atom_site_aniso_U_11
_atom_site_aniso_U_22
_atom_site_aniso_U_33
_atom_site_aniso_U_23
_atom_site_aniso_U_13
_atom_site_aniso_U_12
O1 0.0183(8) 0.0102(8) 0.0249(8) -0.0021(6) 0.0018(6) -0.0017(6)
O2 0.0122(8) 0.0176(9) 0.0239(9) -0.0012(6) -0.0017(7) 0.0009(7)
O3 0.0157(8) 0.0138(8) 0.0343(9) -0.0009(8) -0.0045(7) 0.0009(7)
N5 0.0150(9) 0.0128(9) 0.0174(9) 0.0001(8) 0.0019(7) -0.0007(7)
N4 0.0139(9) 0.0124(9) 0.0192(9) 0.0015(7) 0.0018(7) 0.0015(7)
N3 0.0132(9) 0.0142(9) 0.0191(9) 0.0009(7) 0.0006(7) 0.0005(7)
N1 0.0132(10) 0.0124(9) 0.0192(9) -0.0001(7) 0.0007(8) 0.0002(7)
N2 0.0170(10) 0.0126(10) 0.0231(10) -0.0013(8) 0.0024(8) 0.0000(8)
C1 0.0134(11) 0.0166(10) 0.0149(9) 0.0022(8) 0.0029(8) 0.0014(8)
C2 0.0166(11) 0.0128(10) 0.0210(11) 0.0017(8) 0.0023(9) -0.0002(8)

loop_
_atom_type_symbol
_atom_type_description
_atom_type_scat_dispersion_real
_atom_type_scat_dispersion_imag
_atom_type_scat_source
C C 0.0181 0.0091 'International Tables Vol C Tables 4.2.6.8 and 6.1.1.4'
H H 0.0000 0.0000 'International Tables Vol C Tables 4.2.6.8 and 6.1.1.4'
N N 0.0311 0.0180 'International Tables Vol C Tables 4.2.6.8 and 6.1.1.4'
O O 0.0492 0.0322 'International Tables Vol C Tables 4.2.6.8 and 6.1.1.4'

loop_
_exptl_crystal_face_index_h
_exptl_crystal_face_index_k
_exptl_crystal_face_index_l
_exptl_crystal_face_perp_dist
1 -5 0 0.0355
2 0 -4 0.0201
-2 0 4 0.0132
3 -3 -2 0.0461
-3 1 0 0.0431
3 -1 0 0.0728
-1 1 -3 0.0393
3 3 -1 0.0475
2 4 0 0.0446
0 3 3 0.0366

loop_
_geom_angle_atom_site_label_1
_geom_angle_atom_site_label_2
_geom_angle_atom_site_label_3
_geom_angle
_geom_angle_site_symmetry_1
_geom_angle_site_symmetry_3
_geom_angle_publ_flag
H3A O3 H3B 109(4) . . ?
O1 N5 N4 115.74(19) . . ?
O2 N5 O1 120.29(19) . . ?
O2 N5 N4 124.0(2) . . ?
N5 N4 C1 114.8(2) . . ?
C1 N3 H3 123(3) . . ?
C2 N3 C1 107.29(19) . . ?
C2 N3 H3 130(3) . . ?
N2 N1 H1 120(2) . . ?
C1 N1 N2 111.4(2) . . ?
C1 N1 H1 129(2) . . ?
C2 N2 N1 104.2(2) . . ?
N4 C1 N3 119.1(2) . . ?
N1 C1 N4 135.4(2) . . ?
N1 C1 N3 105.5(2) . . ?
N3 C2 H2 124.2 . . ?
N2 C2 N3 111.6(2) . . ?
N2 C2 H2 124.2 . . ?

loop_
_geom_bond_atom_site_label_1
_geom_bond_atom_site_label_2
_geom_bond_distance
_geom_bond_site_symmetry_2
_geom_bond_publ_flag
O1 N5 1.268(3) . ?
O2 N5 1.246(3) . ?
O3 H3A 0.82(4) . ?
O3 H3B 0.85(4) . ?
N5 N4 1.322(3) . ?
N4 C1 1.356(3) . ?
N3 C1 1.357(3) . ?
N3 C2 1.354(4) . ?
N3 H3 0.88(4) . ?
N1 N2 1.374(3) . ?
N1 C1 1.337(3) . ?
N1 H1 0.95(4) . ?
N2 C2 1.307(3) . ?
C2 H2 0.9500 . ?

loop_
_geom_hbond_atom_site_label_D
_geom_hbond_atom_site_label_H
_geom_hbond_atom_site_label_A
_geom_hbond_distance_DH
_geom_hbond_distance_HA
_geom_hbond_distance_DA
_geom_hbond_angle_DHA
_geom_hbond_site_symmetry_A
_geom_hbond_publ_flag
O3 H3B O2 0.85(4) 2.04(4) 2.868(3) 167(4) 2_546 yes
N3 H3 O1 0.88(4) 1.92(4) 2.794(3) 175(4) 2_747 yes
N1 H1 O3 0.95(4) 1.77(4) 2.678(3) 159(4) . yes

loop_
_geom_torsion_atom_site_label_1
_geom_torsion_atom_site_label_2
_geom_torsion_atom_site_label_3
_geom_torsion_atom_site_label_4
_geom_torsion
_geom_torsion_site_symmetry_1
_geom_torsion_site_symmetry_2
_geom_torsion_site_symmetry_3
_geom_torsion_site_symmetry_4
_geom_torsion_publ_flag
O1 N5 N4 C1 -179.73(19) . . . . ?
O2 N5 N4 C1 1.3(3) . . . . ?
N5 N4 C1 N3 -175.5(2) . . . . ?
N5 N4 C1 N1 5.3(4) . . . . ?
N1 N2 C2 N3 0.2(3) . . . . ?
N2 N1 C1 N4 179.9(2) . . . . ?
N2 N1 C1 N3 0.6(3) . . . . ?
C1 N3 C2 N2 0.2(3) . . . . ?
C1 N1 N2 C2 -0.5(3) . . . . ?
C2 N3 C1 N4 -179.9(2) . . . . ?
C2 N3 C1 N1 -0.5(3) . . . . ?

loop_
_exptl_oxdiff_crystal_face_indexfrac_h
_exptl_oxdiff_crystal_face_indexfrac_k
_exptl_oxdiff_crystal_face_indexfrac_l
_exptl_oxdiff_crystal_face_x
_exptl_oxdiff_crystal_face_y
_exptl_oxdiff_crystal_face_z
1.2788 -5.1907 -0.1938 0.9186 0.1706 0.3565
2.0823 0.1057 -3.9453 0.4655 0.2514 -0.8486
-2.0487 -0.1974 3.9628 -0.4501 -0.2431 0.8592
2.5634 -3.4392 -1.7584 0.8731 0.4737 -0.1152
-3.0836 1.3171 -0.1525 -0.4274 -0.8961 -0.1193
3.0910 -1.3037 0.1303 0.4277 0.8967 0.1136
-1.0881 0.9340 -3.3957 0.0498 -0.6216 -0.7818
2.9349 2.6526 -1.4851 -0.0656 0.8435 -0.5332
1.9970 4.3813 0.0820 -0.5336 0.7773 -0.3332
0.1092 3.3225 3.2454 -0.7724 0.4729 0.4240
